data_7232154
loop_
_publ_author_name
'Ng, Chun-Fai'
'Chow, Hak-Fun'
'Mak, Thomas C. W.'

_publ_section_title
;
 Organic molecular tessellations and intertwined double helices assembled
 by halogen bonding
;
_journal_issue 7
_journal_name_full CrystEngComm
_journal_page_first 1130
_journal_paper_doi 10.1039/C8CE02133C
_journal_volume 21
_journal_year 2019
_chemical_formula_moiety 'C8 H2 I2 N2, 0.6(C2 H3 N)'
_chemical_formula_sum 'C9.2 H3.8 I2 N2.6'
_chemical_formula_weight 404.55
_space_group_crystal_system triclinic
_space_group_IT_number 2
_space_group_name_Hall '-P 1'
_space_group_name_H-M_alt 'P -1'
_symmetry_space_group_name_Hall '-P 1'
_symmetry_space_group_name_H-M 'P -1'
_atom_sites_solution_hydrogens geom
_audit_creation_method SHELXL-2017/1
_audit_update_record
;
2019-01-07 deposited with the CCDC.
2019-01-09 downloaded from the CCDC.
;
_cell_angle_alpha 90.190(8)
_cell_angle_beta 91.770(8)
_cell_angle_gamma 95.024(8)
_cell_formula_units_Z 6
_cell_length_a 4.3229(14)
_cell_length_b 13.047(4)
_cell_length_c 29.586(9)
_cell_measurement_reflns_used 205
_cell_measurement_temperature 298(2)
_cell_measurement_theta_max 15
_cell_measurement_theta_min 15
_cell_volume 1661.4(9)
_computing_cell_refinement 'BRUKER D8VENTURE DIFFRACTOMETER'
_computing_data_collection 'BRUKER D8VENTURE DIFFRACTOMETER'
_computing_data_reduction 'BRUKER D8VENTURE DIFFRACTOMETER'
_computing_structure_refinement 'SHELXL-2017/1 (Sheldrick, 2017)'
_diffrn_ambient_temperature 298(2)
_diffrn_measured_fraction_theta_full 0.998
_diffrn_measured_fraction_theta_max 0.998
_diffrn_measurement_device_type 'BRUKER D8VENTURE DIFFRACTOMETER'
_diffrn_measurement_method 'PHI & OMEGA SCAN'
_diffrn_radiation_type MoK\a
_diffrn_radiation_wavelength 0.71073
_diffrn_reflns_av_R_equivalents 0.0703
_diffrn_reflns_av_unetI/netI 0.0498
_diffrn_reflns_Laue_measured_fraction_full 0.998
_diffrn_reflns_Laue_measured_fraction_max 0.998
_diffrn_reflns_limit_h_max 5
_diffrn_reflns_limit_h_min -5
_diffrn_reflns_limit_k_max 15
_diffrn_reflns_limit_k_min -15
_diffrn_reflns_limit_l_max 35
_diffrn_reflns_limit_l_min -35
_diffrn_reflns_number 39069
_diffrn_reflns_point_group_measured_fraction_full 0.998
_diffrn_reflns_point_group_measured_fraction_max 0.998
_diffrn_reflns_theta_full 25.242
_diffrn_reflns_theta_max 25.246
_diffrn_reflns_theta_min 2.586
_exptl_absorpt_coefficient_mu 5.641
_exptl_absorpt_correction_T_max 0.7456
_exptl_absorpt_correction_T_min 0.4459
_exptl_absorpt_correction_type multi-scan
_exptl_crystal_colour colourless
_exptl_crystal_density_diffrn 2.426
_exptl_crystal_description needle
_exptl_crystal_F_000 1099
_exptl_crystal_recrystallization_method 'Re-crystallisation from solvent: acetonitrile'
_exptl_crystal_size_max 0.400
_exptl_crystal_size_mid 0.400
_exptl_crystal_size_min 0.300
_platon_squeeze_details
;
Structural refinement of Q-peaks from the residual electron density as solvent 
molecules were unsuccessful. The data was then processed with the SQUEEZE procedure: 
Spek, A. L. Acta Cryst. 2015, C71, 9-18. 75 electrons in the solvent-assesible void , which corresponded to 3.4 acetonitrile molecules, were found in the unit cell and has been removed by SQUEEZE procedure.

;
_refine_diff_density_max 3.766
_refine_diff_density_min -1.708
_refine_diff_density_rms 0.233
_refine_ls_extinction_method none
_refine_ls_goodness_of_fit_ref 1.207
_refine_ls_hydrogen_treatment constr
_refine_ls_matrix_type full
_refine_ls_number_parameters 325
_refine_ls_number_reflns 5978
_refine_ls_number_restraints 0
_refine_ls_restrained_S_all 1.207
_refine_ls_R_factor_all 0.1134
_refine_ls_R_factor_gt 0.0976
_refine_ls_shift/su_max 0.000
_refine_ls_shift/su_mean 0.000
_refine_ls_structure_factor_coef Fsqd
_refine_ls_weighting_details 'w=1/[\s^2^(Fo^2^)+(0.0001P)^2^+69.0584P] where P=(Fo^2^+2Fc^2^)/3'
_refine_ls_weighting_scheme calc
_refine_ls_wR_factor_gt 0.1899
_refine_ls_wR_factor_ref 0.1958
_reflns_Friedel_coverage 0.000
_reflns_number_gt 4910
_reflns_number_total 5978
_reflns_threshold_expression 'I > 2\s(I)'
_cod_data_source_file c8ce02133c2.cif
_cod_data_source_block L2a
_cod_depositor_comments 'Adding full bibliography for 7232153--7232157.cif.'
_cod_original_formula_sum 'C9.20 H3.80 I2 N2.60'
_cod_database_code 7232154
_shelx_shelxl_version_number 2017/1
_shelx_space_group_comment
;
The symmetry employed for this shelxl refinement is uniquely defined
by the following loop, which should always be used as a source of
symmetry information in preference to the above space-group names.
They are only intended as comments.
;
_shelx_estimated_absorpt_t_min 0.211
_shelx_estimated_absorpt_t_max 0.282
_platon_squeeze_void_probe_radius 1.20

loop_
_space_group_symop_operation_xyz
'x, y, z'
'-x, -y, -z'

loop_
_atom_site_label
_atom_site_type_symbol
_atom_site_fract_x
_atom_site_fract_y
_atom_site_fract_z
_atom_site_U_iso_or_equiv
_atom_site_adp_type
_atom_site_occupancy
_atom_site_site_symmetry_order
_atom_site_calc_flag
_atom_site_refinement_flags_posn
_atom_site_refinement_flags_adp
I3 I -0.0160(3) 0.69804(10) 0.52654(4) 0.0472(3) Uani 1 1 d . .
C3 C 0.469(4) 0.1075(13) 0.3440(6) 0.038(4) Uani 1 1 d . .
I4 I 0.0886(4) 0.71732(12) 0.18052(5) 0.0606(4) Uani 1 1 d . .
C4 C 0.389(4) 0.1479(13) 0.3864(6) 0.043(4) Uani 1 1 d . .
H4 H 0.461266 0.117894 0.412720 0.051 Uiso 1 1 calc R U
I1 I 0.9781(3) -0.18751(10) 0.34590(6) 0.0661(5) Uani 1 1 d . .
N1 N 0.221(4) 0.2244(12) 0.3900(5) 0.051(4) Uani 1 1 d . .
C1 C 0.786(5) -0.0525(14) 0.3433(8) 0.057(6) Uani 1 1 d . .
I2 I -0.1727(4) 0.39308(15) 0.18524(5) 0.0762(5) Uani 1 1 d . .
N2 N 0.375(3) 0.1502(10) 0.3051(5) 0.035(3) Uani 1 1 d . .
C2 C 0.644(4) 0.0211(13) 0.3418(6) 0.041(4) Uani 1 1 d . .
N3 N 0.656(4) 0.4582(11) 0.3582(5) 0.043(4) Uani 1 1 d . .
N4 N 0.271(3) 0.6182(10) 0.3541(5) 0.037(3) Uani 1 1 d . .
N5 N 0.917(4) 0.8014(14) 0.0914(5) 0.054(4) Uani 1 1 d . .
I5 I 1.4245(4) 0.44928(14) 0.06778(6) 0.0782(5) Uani 1 1 d . .
C5 C 0.129(4) 0.2684(14) 0.3512(6) 0.045(4) Uani 1 1 d . .
H5 H 0.009186 0.324131 0.352534 0.054 Uiso 1 1 calc R U
N6 N 0.753(6) 0.8785(19) 0.0064(6) 0.092(7) Uani 1 1 d . .
I6 I 0.5103(4) 1.05095(12) 0.21765(5) 0.0640(4) Uani 1 1 d . .
C6 C 0.211(3) 0.2317(11) 0.3087(6) 0.033(4) Uani 1 1 d . .
C7 C 0.094(4) 0.2785(14) 0.2694(6) 0.042(4) Uani 1 1 d . .
C8 C 0.002(5) 0.3227(16) 0.2389(7) 0.053(5) Uani 1 1 d . .
C9 C 0.131(5) 0.6443(18) 0.4685(6) 0.055(6) Uani 1 1 d . .
C10 C 0.236(5) 0.6177(16) 0.4332(6) 0.050(5) Uani 1 1 d . .
C11 C 0.361(4) 0.5796(12) 0.3928(6) 0.034(4) Uani 1 1 d . .
C12 C 0.542(4) 0.4977(12) 0.3949(6) 0.038(4) Uani 1 1 d . .
H12 H 0.585474 0.469242 0.422916 0.046 Uiso 1 1 calc R U
C15 C 0.290(4) 0.6183(15) 0.2737(6) 0.046(5) Uani 1 1 d . .
C14 C 0.382(4) 0.5785(13) 0.3164(5) 0.036(4) Uani 1 1 d . .
C13 C 0.576(4) 0.5004(14) 0.3191(6) 0.041(4) Uani 1 1 d . .
H13 H 0.654559 0.476092 0.292567 0.049 Uiso 1 1 calc R U
C16 C 0.227(5) 0.6565(18) 0.2387(6) 0.057(5) Uani 1 1 d . .
C23 C 0.686(6) 0.9412(17) 0.1270(7) 0.066(6) Uani 1 1 d . .
C24 C 0.632(6) 0.9839(18) 0.1597(8) 0.072(7) Uani 1 1 d . .
C22 C 0.771(5) 0.8907(15) 0.0860(6) 0.048(5) Uani 1 1 d . .
C21 C 0.686(7) 0.9246(19) 0.0435(8) 0.081(8) Uani 1 1 d . .
H21 H 0.577199 0.982817 0.041294 0.097 Uiso 1 1 calc R U
C20 C 0.923(5) 0.801(2) 0.0109(8) 0.068(7) Uani 1 1 d . .
H20 H 1.009816 0.774405 -0.014628 0.082 Uiso 1 1 calc R U
C19 C 0.980(5) 0.7555(16) 0.0534(7) 0.057(5) Uani 1 1 d . .
C18 C 1.151(6) 0.666(2) 0.0569(7) 0.066(6) Uani 1 1 d . .
C17 C 1.252(5) 0.5855(18) 0.0602(8) 0.065(6) Uani 1 1 d . .

loop_
_atom_site_aniso_label
_atom_site_aniso_U_11
_atom_site_aniso_U_22
_atom_site_aniso_U_33
_atom_site_aniso_U_23
_atom_site_aniso_U_13
_atom_site_aniso_U_12
I3 0.0465(7) 0.0618(8) 0.0358(6) -0.0050(5) 0.0045(5) 0.0169(6)
C3 0.022(8) 0.031(9) 0.063(12) 0.003(8) 0.011(8) 0.008(7)
I4 0.0651(9) 0.0724(10) 0.0451(7) 0.0178(7) -0.0037(6) 0.0121(7)
C4 0.052(11) 0.034(10) 0.042(10) 0.002(8) -0.004(8) 0.006(8)
I1 0.0395(7) 0.0383(7) 0.1217(14) -0.0020(8) 0.0036(8) 0.0093(6)
N1 0.067(11) 0.038(9) 0.053(10) -0.007(7) 0.001(8) 0.028(8)
C1 0.048(12) 0.027(10) 0.094(17) -0.001(10) -0.002(11) -0.015(9)
I2 0.0776(11) 0.1003(13) 0.0519(8) 0.0222(8) -0.0069(8) 0.0166(9)
N2 0.025(7) 0.032(8) 0.047(8) -0.018(6) 0.010(6) -0.002(6)
C2 0.026(9) 0.036(10) 0.063(12) -0.006(8) 0.006(8) 0.009(8)
N3 0.050(9) 0.038(8) 0.040(8) -0.004(7) -0.007(7) 0.015(7)
N4 0.035(8) 0.034(8) 0.040(8) 0.002(6) -0.002(6) -0.001(6)
N5 0.059(11) 0.067(11) 0.037(9) -0.010(8) -0.001(8) 0.010(9)
I5 0.0914(13) 0.0827(12) 0.0655(10) -0.0002(8) 0.0062(9) 0.0346(10)
C5 0.047(11) 0.038(10) 0.050(11) -0.002(8) 0.006(9) 0.004(8)
N6 0.14(2) 0.113(18) 0.032(10) 0.003(11) -0.009(11) 0.046(16)
I6 0.0588(9) 0.0727(10) 0.0614(9) -0.0214(7) 0.0093(7) 0.0095(7)
C6 0.019(8) 0.021(8) 0.057(11) -0.005(7) 0.002(7) -0.011(6)
C7 0.036(10) 0.046(11) 0.043(10) -0.004(9) 0.002(8) -0.005(8)
C8 0.059(13) 0.055(12) 0.043(11) -0.006(10) 0.012(10) 0.002(10)
C9 0.044(11) 0.091(16) 0.033(10) -0.010(10) -0.006(8) 0.035(11)
C10 0.050(12) 0.064(13) 0.041(10) 0.011(9) -0.004(9) 0.036(10)
C11 0.026(9) 0.035(9) 0.039(9) -0.007(7) -0.003(7) -0.004(7)
C12 0.050(11) 0.021(8) 0.044(10) 0.006(7) -0.006(8) 0.005(8)
C15 0.040(11) 0.060(12) 0.039(10) 0.003(9) 0.004(8) 0.014(9)
C14 0.038(10) 0.039(10) 0.032(9) 0.003(7) -0.002(7) 0.001(8)
C13 0.035(10) 0.054(11) 0.036(9) -0.006(8) 0.015(8) 0.018(8)
C16 0.056(13) 0.081(15) 0.037(11) 0.012(10) 0.015(9) 0.010(11)
C23 0.097(19) 0.056(14) 0.045(12) -0.002(10) -0.008(12) 0.013(13)
C24 0.097(19) 0.059(14) 0.061(15) -0.002(12) 0.001(13) 0.018(13)
C22 0.058(12) 0.049(11) 0.033(9) -0.011(8) -0.021(9) -0.013(10)
C21 0.13(2) 0.063(15) 0.053(14) 0.003(11) -0.017(14) 0.040(15)
C20 0.041(12) 0.11(2) 0.054(13) -0.005(13) 0.014(10) 0.004(13)
C19 0.073(15) 0.054(13) 0.042(11) -0.003(9) -0.017(10) 0.004(11)
C18 0.081(17) 0.068(16) 0.049(13) -0.013(11) 0.008(11) 0.004(14)
C17 0.061(15) 0.058(14) 0.072(15) -0.019(12) 0.016(12) -0.020(12)

loop_
_atom_type_symbol
_atom_type_description
_atom_type_scat_dispersion_real
_atom_type_scat_dispersion_imag
_atom_type_scat_source
C C 0.0033 0.0016 'International Tables Vol C Tables 4.2.6.8 and 6.1.1.4'
H H 0.0000 0.0000 'International Tables Vol C Tables 4.2.6.8 and 6.1.1.4'
I I -0.4742 1.8119 'International Tables Vol C Tables 4.2.6.8 and 6.1.1.4'
N N 0.0061 0.0033 'International Tables Vol C Tables 4.2.6.8 and 6.1.1.4'

loop_
_geom_angle_atom_site_label_1
_geom_angle_atom_site_label_2
_geom_angle_atom_site_label_3
_geom_angle
N2 C3 C2 118.8(16)
N2 C3 C4 120.4(14)
C2 C3 C4 120.8(17)
N1 C4 C3 122.9(16)
N1 C4 H4 118.5
C3 C4 H4 118.5
C4 N1 C5 117.0(16)
C2 C1 I1 173.1(17)
C6 N2 C3 116.8(14)
C1 C2 C3 175(2)
C12 N3 C13 115.7(14)
C11 N4 C14 116.6(14)
C19 N5 C22 115.0(17)
N1 C5 C6 121.3(17)
N1 C5 H5 119.3
C6 C5 H5 119.3
C21 N6 C20 117(2)
N2 C6 C5 121.5(16)
N2 C6 C7 120.1(16)
C5 C6 C7 118.2(16)
C8 C7 C6 175(2)
C7 C8 I2 177.2(19)
C10 C9 I3 175(2)
C9 C10 C11 176(2)
N4 C11 C12 122.1(15)
N4 C11 C10 117.6(15)
C12 C11 C10 119.9(16)
N3 C12 C11 122.1(16)
N3 C12 H12 119.0
C11 C12 H12 119.0
C16 C15 C14 176(2)
N4 C14 C13 120.7(15)
N4 C14 C15 118.3(15)
C13 C14 C15 120.9(16)
N3 C13 C14 122.6(15)
N3 C13 H13 118.7
C14 C13 H13 118.7
C15 C16 I4 175.7(19)
C24 C23 C22 177(3)
C23 C24 I6 176(3)
N5 C22 C21 121.0(18)
N5 C22 C23 116.8(16)
C21 C22 C23 122(2)
N6 C21 C22 123(2)
N6 C21 H21 118.6
C22 C21 H21 118.6
N6 C20 C19 122(2)
N6 C20 H20 119.1
C19 C20 H20 119.1
N5 C19 C20 121(2)
N5 C19 C18 117.3(18)
C20 C19 C18 121(2)
C17 C18 C19 171(3)
C18 C17 I5 178(2)

loop_
_geom_bond_atom_site_label_1
_geom_bond_atom_site_label_2
_geom_bond_distance
I3 C9 1.996(18)
C3 N2 1.35(2)
C3 C2 1.41(2)
C3 C4 1.42(2)
I4 C16 2.00(2)
C4 N1 1.29(2)
C4 H4 0.9300
I1 C1 2.01(2)
N1 C5 1.35(2)
C1 C2 1.18(2)
I2 C8 2.00(2)
N2 C6 1.33(2)
N3 C12 1.33(2)
N3 C13 1.33(2)
N4 C11 1.31(2)
N4 C14 1.35(2)
N5 C19 1.32(2)
N5 C22 1.38(3)
I5 C17 2.00(3)
C5 C6 1.41(2)
C5 H5 0.9300
N6 C21 1.30(3)
N6 C20 1.31(3)
I6 C24 2.03(2)
C6 C7 1.42(3)
C7 C8 1.15(3)
C9 C10 1.21(2)
C10 C11 1.43(2)
C11 C12 1.38(2)
C12 H12 0.9300
C15 C16 1.18(3)
C15 C14 1.43(2)
C14 C13 1.38(2)
C13 H13 0.9300
C23 C24 1.16(3)
C23 C22 1.45(3)
C22 C21 1.39(3)
C21 H21 0.9300
C20 C19 1.41(3)
C20 H20 0.9300
C19 C18 1.44(3)
C18 C17 1.17(3)

loop_
_geom_torsion_atom_site_label_1
_geom_torsion_atom_site_label_2
_geom_torsion_atom_site_label_3
_geom_torsion_atom_site_label_4
_geom_torsion
N2 C3 C4 N1 1(3)
C2 C3 C4 N1 -177.5(18)
C3 C4 N1 C5 -2(3)
C2 C3 N2 C6 -179.9(14)
C4 C3 N2 C6 1(2)
C4 N1 C5 C6 1(3)
C3 N2 C6 C5 -3(2)
C3 N2 C6 C7 -177.7(15)
N1 C5 C6 N2 2(3)
N1 C5 C6 C7 177.0(17)
C14 N4 C11 C12 -4(2)
C14 N4 C11 C10 -177.5(16)
C13 N3 C12 C11 -2(3)
N4 C11 C12 N3 5(3)
C10 C11 C12 N3 178.3(17)
C11 N4 C14 C13 1(2)
C11 N4 C14 C15 179.9(16)
C12 N3 C13 C14 -1(3)
N4 C14 C13 N3 2(3)
C15 C14 C13 N3 -176.9(17)
C19 N5 C22 C21 3(3)
C19 N5 C22 C23 177(2)
C20 N6 C21 C22 -4(4)
N5 C22 C21 N6 -4(4)
C23 C22 C21 N6 -178(3)
C21 N6 C20 C19 13(4)
C22 N5 C19 C20 5(3)
C22 N5 C19 C18 175.9(19)
N6 C20 C19 N5 -14(4)
N6 C20 C19 C18 176(2)

loop_
_platon_squeeze_void_nr
_platon_squeeze_void_average_x
_platon_squeeze_void_average_y
_platon_squeeze_void_average_z
_platon_squeeze_void_volume
_platon_squeeze_void_count_electrons
_platon_squeeze_void_content
1 0.009 0.180 0.106 54 16 ' '
2 -0.070 0.000 0.500 117 43 ' '
3 -0.080 0.820 0.894 54 16 ' '
